data_4027616
loop_
_publ_author_name
'Peng-Fei Li'
'Chuan-Feng Chen'

_publ_section_title
;
 Synthesis, Structures, and Solid State Self-Assemblies of Formyl and
 Acetyl Substituted Triptycenes and Their Derivatives
;
_journal_name_full 'Journal of Organic Chemistry'
_journal_page_first 9250
_journal_page_last 9259
_journal_paper_doi 10.1021/jo301820v
_journal_volume 77
_journal_year 2012
_chemical_formula_moiety 'C24 H18 O2'
_chemical_formula_sum 'C24 H18 O2'
_chemical_formula_weight 338.38
_chemical_name_systematic
; 
 ? 
;
_space_group_IT_number 14
_symmetry_cell_setting monoclinic
_symmetry_space_group_name_Hall '-P 2yn'
_symmetry_space_group_name_H-M 'P 1 21/n 1'
_atom_sites_solution_hydrogens geom
_atom_sites_solution_primary direct
_atom_sites_solution_secondary difmap
_audit_creation_method SHELXL-97
_cell_angle_alpha 90.00
_cell_angle_beta 95.955(5)
_cell_angle_gamma 90.00
_cell_formula_units_Z 4
_cell_length_a 8.139(2)
_cell_length_b 18.435(5)
_cell_length_c 11.810(4)
_cell_measurement_reflns_used 5326
_cell_measurement_temperature 173(2)
_cell_measurement_theta_max 27.48
_cell_measurement_theta_min 1.10
_cell_volume 1762.4(9)
_computing_cell_refinement 'CrystalClear (Rigaku Inc., 2007)'
_computing_data_collection 'CrystalClear (Rigaku Inc., 2007)'
_computing_data_reduction 'CrystalClear (Rigaku Inc., 2007)'
_computing_molecular_graphics 'XP in Siemens SHELXTL (Sheldrick, 1994)'
_computing_publication_material 'SHELX97 (Sheldrick, 1997)'
_computing_structure_refinement 'SHELXL-97 (Sheldrick, 1997)'
_computing_structure_solution 'SHELXS-97 (Sheldrick, 1990)'
_diffrn_ambient_temperature 173(2)
_diffrn_measured_fraction_theta_full 0.993
_diffrn_measured_fraction_theta_max 0.993
_diffrn_measurement_device_type 'Saturn724+ CCD'
_diffrn_measurement_method '\w scans at fixed \c = 45\%'
_diffrn_radiation_monochromator graphite
_diffrn_radiation_source 'sealed tube'
_diffrn_radiation_type MoK\a
_diffrn_radiation_wavelength 0.71073
_diffrn_reflns_av_R_equivalents 0.0474
_diffrn_reflns_av_sigmaI/netI 0.0438
_diffrn_reflns_limit_h_max 10
_diffrn_reflns_limit_h_min -10
_diffrn_reflns_limit_k_max 23
_diffrn_reflns_limit_k_min -23
_diffrn_reflns_limit_l_max 15
_diffrn_reflns_limit_l_min -15
_diffrn_reflns_number 12745
_diffrn_reflns_theta_full 27.49
_diffrn_reflns_theta_max 27.49
_diffrn_reflns_theta_min 2.75
_exptl_absorpt_coefficient_mu 0.080
_exptl_absorpt_correction_T_max 0.9818
_exptl_absorpt_correction_T_min 0.9611
_exptl_absorpt_correction_type multi-scan
_exptl_absorpt_process_details 'CrystalClear (Rigaku Inc., 2007)'
_exptl_crystal_colour colorless
_exptl_crystal_density_diffrn 1.275
_exptl_crystal_description block
_exptl_crystal_F_000 712
_exptl_crystal_size_max 0.50
_exptl_crystal_size_mid 0.40
_exptl_crystal_size_min 0.23
_refine_diff_density_max 0.235
_refine_diff_density_min -0.195
_refine_diff_density_rms 0.043
_refine_ls_extinction_method none
_refine_ls_goodness_of_fit_ref 1.204
_refine_ls_hydrogen_treatment constr
_refine_ls_matrix_type full
_refine_ls_number_parameters 237
_refine_ls_number_reflns 4028
_refine_ls_number_restraints 0
_refine_ls_restrained_S_all 1.204
_refine_ls_R_factor_all 0.0828
_refine_ls_R_factor_gt 0.0728
_refine_ls_shift/su_max 0.000
_refine_ls_shift/su_mean 0.000
_refine_ls_structure_factor_coef Fsqd
_refine_ls_weighting_details 'calc w=1/[\s^2^(Fo^2^)+(0.0495P)^2^+0.8004P] where P=(Fo^2^+2Fc^2^)/3'
_refine_ls_weighting_scheme calc
_refine_ls_wR_factor_gt 0.1576
_refine_ls_wR_factor_ref 0.1634
_reflns_number_gt 3608
_reflns_number_total 4028
_reflns_threshold_expression >2sigma(I)
_cod_data_source_file jo301820v_si_002.cif
_cod_data_source_block sa1262
_cod_original_cell_volume 1762.5(9)
_cod_database_code 4027616

loop_
_symmetry_equiv_pos_as_xyz
'x, y, z'
'-x+1/2, y+1/2, -z+1/2'
'-x, -y, -z'
'x-1/2, -y-1/2, z-1/2'

loop_
_atom_site_label
_atom_site_type_symbol
_atom_site_fract_x
_atom_site_fract_y
_atom_site_fract_z
_atom_site_U_iso_or_equiv
_atom_site_adp_type
_atom_site_occupancy
_atom_site_symmetry_multiplicity
_atom_site_calc_flag
_atom_site_refinement_flags
O1 O 0.4435(2) 0.33617(10) 0.89266(14) 0.0553(5) Uani 1 1 d .
O2 O 0.4473(2) -0.12645(9) 0.94844(13) 0.0482(4) Uani 1 1 d .
C1 C 1.2656(3) 0.09432(12) 0.7089(2) 0.0405(5) Uani 1 1 d .
H1A H 1.3683 0.0939 0.6774 0.049 Uiso 1 1 calc R
C2 C 1.1195(3) 0.09122(11) 0.63768(18) 0.0352(5) Uani 1 1 d .
H2A H 1.1217 0.0882 0.5575 0.042 Uiso 1 1 calc R
C3 C 0.9706(2) 0.09250(10) 0.68416(17) 0.0300(4) Uani 1 1 d .
C4 C 0.9667(2) 0.09726(10) 0.80203(17) 0.0295(4) Uani 1 1 d .
C5 C 1.1126(3) 0.09930(11) 0.87280(18) 0.0351(5) Uani 1 1 d .
H5A H 1.1107 0.1016 0.9530 0.042 Uiso 1 1 calc R
C6 C 1.2630(3) 0.09796(12) 0.8258(2) 0.0406(5) Uani 1 1 d .
H6A H 1.3638 0.0996 0.8741 0.049 Uiso 1 1 calc R
C7 C 0.7992(2) 0.08920(10) 0.61802(16) 0.0292(4) Uani 1 1 d .
H7A H 0.8023 0.0851 0.5338 0.035 Uiso 1 1 calc R
C8 C 0.7110(2) 0.15714(11) 0.65324(16) 0.0295(4) Uani 1 1 d .
C9 C 0.7051(2) 0.16293(10) 0.77122(16) 0.0284(4) Uani 1 1 d .
C10 C 0.7904(2) 0.09962(10) 0.83709(16) 0.0286(4) Uani 1 1 d .
H10A H 0.7872 0.1036 0.9213 0.034 Uiso 1 1 calc R
C11 C 0.7066(2) 0.03146(10) 0.78673(16) 0.0273(4) Uani 1 1 d .
C12 C 0.7120(2) 0.02577(10) 0.66874(16) 0.0282(4) Uani 1 1 d .
C13 C 0.6441(3) 0.21123(11) 0.58137(17) 0.0336(5) Uani 1 1 d .
H13A H 0.6499 0.2080 0.5016 0.040 Uiso 1 1 calc R
C14 C 0.5681(3) 0.27043(11) 0.62730(18) 0.0354(5) Uani 1 1 d .
H14A H 0.5219 0.3076 0.5783 0.043 Uiso 1 1 calc R
C15 C 0.5590(2) 0.27590(11) 0.74384(17) 0.0320(4) Uani 1 1 d .
C16 C 0.6285(2) 0.22114(11) 0.81646(17) 0.0309(4) Uani 1 1 d .
H16A H 0.6227 0.2243 0.8962 0.037 Uiso 1 1 calc R
C17 C 0.4762(3) 0.33871(12) 0.79440(19) 0.0370(5) Uani 1 1 d .
C18 C 0.4347(3) 0.40445(12) 0.7226(2) 0.0444(6) Uani 1 1 d .
H18A H 0.3795 0.4403 0.7668 0.067 Uiso 1 1 calc R
H18B H 0.3611 0.3906 0.6551 0.067 Uiso 1 1 calc R
H18C H 0.5364 0.4254 0.6989 0.067 Uiso 1 1 calc R
C19 C 0.6315(2) -0.02161(11) 0.84577(16) 0.0301(4) Uani 1 1 d .
H19A H 0.6247 -0.0166 0.9252 0.036 Uiso 1 1 calc R
C20 C 0.5652(2) -0.08316(11) 0.78724(17) 0.0315(4) Uani 1 1 d .
C21 C 0.5746(3) -0.08915(11) 0.67090(18) 0.0346(5) Uani 1 1 d .
H21A H 0.5315 -0.1311 0.6316 0.042 Uiso 1 1 calc R
C22 C 0.6465(2) -0.03435(11) 0.61086(17) 0.0323(4) Uani 1 1 d .
H22A H 0.6502 -0.0384 0.5310 0.039 Uiso 1 1 calc R
C23 C 0.4832(3) -0.13966(11) 0.85272(18) 0.0355(5) Uani 1 1 d .
C24 C 0.4447(3) -0.21211(13) 0.7987(2) 0.0482(6) Uani 1 1 d .
H24A H 0.4068 -0.2454 0.8554 0.072 Uiso 1 1 calc R
H24B H 0.5442 -0.2318 0.7701 0.072 Uiso 1 1 calc R
H24C H 0.3577 -0.2065 0.7354 0.072 Uiso 1 1 calc R

loop_
_atom_site_aniso_label
_atom_site_aniso_U_11
_atom_site_aniso_U_22
_atom_site_aniso_U_33
_atom_site_aniso_U_23
_atom_site_aniso_U_13
_atom_site_aniso_U_12
O1 0.0724(13) 0.0511(10) 0.0449(9) -0.0064(8) 0.0182(9) 0.0164(9)
O2 0.0574(11) 0.0502(10) 0.0384(9) 0.0043(7) 0.0109(8) -0.0121(8)
C1 0.0272(11) 0.0466(13) 0.0491(13) -0.0039(10) 0.0103(9) 0.0004(9)
C2 0.0340(11) 0.0382(11) 0.0350(10) -0.0005(9) 0.0109(9) 0.0010(9)
C3 0.0288(10) 0.0285(10) 0.0335(10) 0.0006(8) 0.0074(8) 0.0022(8)
C4 0.0302(10) 0.0270(9) 0.0320(10) -0.0017(8) 0.0060(8) 0.0012(8)
C5 0.0345(11) 0.0367(11) 0.0336(10) -0.0048(9) 0.0004(8) 0.0022(9)
C6 0.0295(11) 0.0451(13) 0.0463(12) -0.0038(10) -0.0003(9) 0.0006(10)
C7 0.0296(10) 0.0343(10) 0.0245(9) -0.0003(8) 0.0069(7) 0.0020(8)
C8 0.0264(10) 0.0329(10) 0.0297(9) -0.0002(8) 0.0056(7) -0.0034(8)
C9 0.0251(9) 0.0314(10) 0.0294(9) 0.0006(8) 0.0058(7) -0.0026(8)
C10 0.0302(10) 0.0313(10) 0.0252(9) -0.0008(8) 0.0063(7) 0.0020(8)
C11 0.0259(10) 0.0283(9) 0.0285(9) 0.0007(7) 0.0059(7) 0.0031(8)
C12 0.0252(10) 0.0315(10) 0.0282(9) 0.0012(8) 0.0039(7) 0.0038(8)
C13 0.0368(11) 0.0369(11) 0.0274(9) 0.0011(8) 0.0054(8) -0.0026(9)
C14 0.0383(12) 0.0311(10) 0.0373(11) 0.0061(8) 0.0055(9) 0.0013(9)
C15 0.0294(10) 0.0295(10) 0.0380(11) -0.0015(8) 0.0072(8) -0.0007(8)
C16 0.0300(10) 0.0349(10) 0.0288(9) -0.0013(8) 0.0072(8) -0.0026(8)
C17 0.0319(11) 0.0352(11) 0.0442(12) -0.0056(9) 0.0057(9) -0.0006(9)
C18 0.0441(13) 0.0326(11) 0.0571(14) -0.0004(10) 0.0074(11) 0.0044(10)
C19 0.0286(10) 0.0338(10) 0.0285(9) 0.0018(8) 0.0055(8) 0.0052(8)
C20 0.0271(10) 0.0317(10) 0.0358(10) 0.0018(8) 0.0035(8) 0.0020(8)
C21 0.0322(11) 0.0340(11) 0.0375(11) -0.0044(9) 0.0030(8) -0.0003(9)
C22 0.0313(11) 0.0388(11) 0.0271(9) -0.0033(8) 0.0038(8) 0.0038(9)
C23 0.0285(11) 0.0353(11) 0.0423(12) 0.0050(9) 0.0020(9) 0.0003(9)
C24 0.0472(14) 0.0360(12) 0.0629(16) 0.0001(11) 0.0130(12) -0.0046(11)

loop_
_atom_type_symbol
_atom_type_description
_atom_type_scat_dispersion_real
_atom_type_scat_dispersion_imag
_atom_type_scat_source
C C 0.0033 0.0016 'International Tables Vol C Tables 4.2.6.8 and 6.1.1.4'
H H 0.0000 0.0000 'International Tables Vol C Tables 4.2.6.8 and 6.1.1.4'
O O 0.0106 0.0060 'International Tables Vol C Tables 4.2.6.8 and 6.1.1.4'

loop_
_geom_angle_atom_site_label_1
_geom_angle_atom_site_label_2
_geom_angle_atom_site_label_3
_geom_angle
C6 C1 C2 120.4(2)
C6 C1 H1A 119.8
C2 C1 H1A 119.8
C3 C2 C1 119.4(2)
C3 C2 H2A 120.3
C1 C2 H2A 120.3
C2 C3 C4 120.54(19)
C2 C3 C7 126.05(18)
C4 C3 C7 113.41(17)
C5 C4 C3 119.83(18)
C5 C4 C10 127.28(18)
C3 C4 C10 112.89(17)
C4 C5 C6 119.6(2)
C4 C5 H5A 120.2
C6 C5 H5A 120.2
C1 C6 C5 120.2(2)
C1 C6 H6A 119.9
C5 C6 H6A 119.9
C12 C7 C8 105.80(15)
C12 C7 C3 105.52(15)
C8 C7 C3 105.00(15)
C12 C7 H7A 113.3
C8 C7 H7A 113.3
C3 C7 H7A 113.3
C13 C8 C9 120.15(18)
C13 C8 C7 126.28(17)
C9 C8 C7 113.55(17)
C16 C9 C8 120.55(18)
C16 C9 C10 126.71(17)
C8 C9 C10 112.75(17)
C11 C10 C9 105.66(16)
C11 C10 C4 105.36(15)
C9 C10 C4 105.81(15)
C11 C10 H10A 113.1
C9 C10 H10A 113.1
C4 C10 H10A 113.1
C19 C11 C12 120.66(18)
C19 C11 C10 126.30(17)
C12 C11 C10 113.04(16)
C22 C12 C11 120.12(18)
C22 C12 C7 126.44(17)
C11 C12 C7 113.41(17)
C8 C13 C14 119.24(18)
C8 C13 H13A 120.4
C14 C13 H13A 120.4
C15 C14 C13 120.96(19)
C15 C14 H14A 119.5
C13 C14 H14A 119.5
C14 C15 C16 119.53(18)
C14 C15 C17 121.63(19)
C16 C15 C17 118.84(18)
C9 C16 C15 119.55(18)
C9 C16 H16A 120.2
C15 C16 H16A 120.2
O1 C17 C15 120.2(2)
O1 C17 C18 120.8(2)
C15 C17 C18 119.02(19)
C17 C18 H18A 109.5
C17 C18 H18B 109.5
H18A C18 H18B 109.5
C17 C18 H18C 109.5
H18A C18 H18C 109.5
H18B C18 H18C 109.5
C11 C19 C20 119.39(18)
C11 C19 H19A 120.3
C20 C19 H19A 120.3
C21 C20 C19 119.53(18)
C21 C20 C23 121.98(19)
C19 C20 C23 118.48(18)
C20 C21 C22 120.90(19)
C20 C21 H21A 119.6
C22 C21 H21A 119.6
C12 C22 C21 119.35(18)
C12 C22 H22A 120.3
C21 C22 H22A 120.3
O2 C23 C20 120.17(19)
O2 C23 C24 120.8(2)
C20 C23 C24 119.05(19)
C23 C24 H24A 109.5
C23 C24 H24B 109.5
H24A C24 H24B 109.5
C23 C24 H24C 109.5
H24A C24 H24C 109.5
H24B C24 H24C 109.5

loop_
_geom_bond_atom_site_label_1
_geom_bond_atom_site_label_2
_geom_bond_distance
O1 C17 1.218(3)
O2 C23 1.221(3)
C1 C6 1.384(3)
C1 C2 1.384(3)
C1 H1A 0.9500
C2 C3 1.382(3)
C2 H2A 0.9500
C3 C4 1.398(3)
C3 C7 1.528(3)
C4 C5 1.380(3)
C4 C10 1.535(3)
C5 C6 1.396(3)
C5 H5A 0.9500
C6 H6A 0.9500
C7 C12 1.522(3)
C7 C8 1.523(3)
C7 H7A 1.0000
C8 C13 1.384(3)
C8 C9 1.403(3)
C9 C16 1.377(3)
C9 C10 1.529(3)
C10 C11 1.521(3)
C10 H10A 1.0000
C11 C19 1.380(3)
C11 C12 1.403(3)
C12 C22 1.380(3)
C13 C14 1.392(3)
C13 H13A 0.9500
C14 C15 1.390(3)
C14 H14A 0.9500
C15 C16 1.405(3)
C15 C17 1.495(3)
C16 H16A 0.9500
C17 C18 1.497(3)
C18 H18A 0.9800
C18 H18B 0.9800
C18 H18C 0.9800
C19 C20 1.407(3)
C19 H19A 0.9500
C20 C21 1.388(3)
C20 C23 1.495(3)
C21 C22 1.397(3)
C21 H21A 0.9500
C22 H22A 0.9500
C23 C24 1.499(3)
C24 H24A 0.9800
C24 H24B 0.9800
C24 H24C 0.9800

loop_
_geom_torsion_atom_site_label_1
_geom_torsion_atom_site_label_2
_geom_torsion_atom_site_label_3
_geom_torsion_atom_site_label_4
_geom_torsion
C6 C1 C2 C3 0.6(3)
C1 C2 C3 C4 0.3(3)
C1 C2 C3 C7 -179.73(19)
C2 C3 C4 C5 -1.3(3)
C7 C3 C4 C5 178.81(17)
C2 C3 C4 C10 178.76(17)
C7 C3 C4 C10 -1.2(2)
C3 C4 C5 C6 1.2(3)
C10 C4 C5 C6 -178.82(19)
C2 C1 C6 C5 -0.7(3)
C4 C5 C6 C1 -0.3(3)
C2 C3 C7 C12 125.2(2)
C4 C3 C7 C12 -54.8(2)
C2 C3 C7 C8 -123.2(2)
C4 C3 C7 C8 56.7(2)
C12 C7 C8 C13 -126.7(2)
C3 C7 C8 C13 122.0(2)
C12 C7 C8 C9 55.0(2)
C3 C7 C8 C9 -56.4(2)
C13 C8 C9 C16 2.0(3)
C7 C8 C9 C16 -179.56(17)
C13 C8 C9 C10 -177.92(17)
C7 C8 C9 C10 0.5(2)
C16 C9 C10 C11 124.0(2)
C8 C9 C10 C11 -56.1(2)
C16 C9 C10 C4 -124.6(2)
C8 C9 C10 C4 55.3(2)
C5 C4 C10 C11 -123.3(2)
C3 C4 C10 C11 56.6(2)
C5 C4 C10 C9 125.0(2)
C3 C4 C10 C9 -55.0(2)
C9 C10 C11 C19 -124.2(2)
C4 C10 C11 C19 124.0(2)
C9 C10 C11 C12 56.1(2)
C4 C10 C11 C12 -55.7(2)
C19 C11 C12 C22 -2.0(3)
C10 C11 C12 C22 177.70(17)
C19 C11 C12 C7 179.87(17)
C10 C11 C12 C7 -0.4(2)
C8 C7 C12 C22 126.9(2)
C3 C7 C12 C22 -122.1(2)
C8 C7 C12 C11 -55.1(2)
C3 C7 C12 C11 55.9(2)
C9 C8 C13 C14 -1.3(3)
C7 C8 C13 C14 -179.55(19)
C8 C13 C14 C15 0.1(3)
C13 C14 C15 C16 0.5(3)
C13 C14 C15 C17 -179.30(19)
C8 C9 C16 C15 -1.4(3)
C10 C9 C16 C15 178.50(18)
C14 C15 C16 C9 0.2(3)
C17 C15 C16 C9 179.97(18)
C14 C15 C17 O1 166.8(2)
C16 C15 C17 O1 -13.0(3)
C14 C15 C17 C18 -13.3(3)
C16 C15 C17 C18 166.9(2)
C12 C11 C19 C20 2.3(3)
C10 C11 C19 C20 -177.37(18)
C11 C19 C20 C21 -0.8(3)
C11 C19 C20 C23 -179.49(18)
C19 C20 C21 C22 -1.1(3)
C23 C20 C21 C22 177.60(19)
C11 C12 C22 C21 0.2(3)
C7 C12 C22 C21 178.02(18)
C20 C21 C22 C12 1.4(3)
C21 C20 C23 O2 -165.1(2)
C19 C20 C23 O2 13.6(3)
C21 C20 C23 C24 14.3(3)
C19 C20 C23 C24 -167.0(2)

loop_
_cod_related_entry_id
_cod_related_entry_database
_cod_related_entry_code
1 ChemSpider 2104845
